data_4072468
loop_
_publ_author_name
'Liu, Chung-Wei'
'Lin, Ying-Chih'
'Huang, Shou-Ling'
Cheng,
'Liu, Yi-Hung'
'Wang, Yu'

_publ_section_title
;
 Preparation of Dinuclear Vinylidene Complexes and Their New Deprotonation
 Reactions
;
_journal_issue 14
_journal_name_full Organometallics
_journal_page_first 3431
_journal_paper_doi 10.1021/om060641o
_journal_volume 26
_journal_year 2007
_chemical_formula_sum 'C70 H79 Cl2 F6 P5 Ru2'
_chemical_formula_weight 1462.22
_chemical_name_systematic
; 
 ? 
;
_space_group_IT_number 14
_symmetry_cell_setting monoclinic
_symmetry_space_group_name_Hall '-P 2yn'
_symmetry_space_group_name_H-M 'P 1 21/n 1'
_atom_sites_solution_hydrogens geom
_atom_sites_solution_primary direct
_atom_sites_solution_secondary difmap
_audit_creation_method SHELXL-97
_cell_angle_alpha 90.00
_cell_angle_beta 95.0360(4)
_cell_angle_gamma 90.00
_cell_formula_units_Z 4
_cell_length_a 15.3762(2)
_cell_length_b 13.8246(2)
_cell_length_c 32.2115(5)
_cell_measurement_reflns_used 126263
_cell_measurement_temperature 295(2)
_cell_measurement_theta_max 27.5
_cell_measurement_theta_min 1
_cell_volume 6820.76(17)
_computing_cell_refinement 'HKL Denzo & Scalepack (Otwinowski & Minor)'
_computing_data_collection 'COLLECT (Nonius BV)'
_computing_data_reduction 'HKL Denzo & Scalepack (Otwinowski & Minor)'
_computing_molecular_graphics SHELXTL
_computing_publication_material SHELXTL
_computing_structure_refinement 'SHELXL-97 (Sheldrick, 1997)'
_computing_structure_solution 'SHELXS-97 (Sheldrick, 1990)'
_diffrn_ambient_temperature 295(2)
_diffrn_measured_fraction_theta_full 0.981
_diffrn_measured_fraction_theta_max 0.981
_diffrn_measurement_device_type 'Nonius KappaCCD'
_diffrn_measurement_method CCD
_diffrn_radiation_monochromator graphite
_diffrn_radiation_source 'fine-focus sealed tube'
_diffrn_radiation_type MoK\a
_diffrn_radiation_wavelength 0.71073
_diffrn_reflns_av_R_equivalents 0.0391
_diffrn_reflns_av_sigmaI/netI 0.0325
_diffrn_reflns_limit_h_max 18
_diffrn_reflns_limit_h_min -18
_diffrn_reflns_limit_k_max 16
_diffrn_reflns_limit_k_min -16
_diffrn_reflns_limit_l_max 38
_diffrn_reflns_limit_l_min -38
_diffrn_reflns_number 37452
_diffrn_reflns_theta_full 25.00
_diffrn_reflns_theta_max 25.00
_diffrn_reflns_theta_min 1.27
_exptl_absorpt_coefficient_mu 0.695
_exptl_absorpt_correction_T_max 0.919
_exptl_absorpt_correction_T_min 0.856
_exptl_absorpt_correction_type multi-scan
_exptl_absorpt_process_details
; 
multi-scan from symmetry-related measurements 
 Sortav (Blessing 1995) 
;
_exptl_crystal_density_diffrn 1.424
_exptl_crystal_density_method 'not measured'
_exptl_crystal_F_000 3000
_exptl_crystal_size_max 0.25
_exptl_crystal_size_mid 0.20
_exptl_crystal_size_min 0.15
_refine_diff_density_max 0.998
_refine_diff_density_min -0.668
_refine_diff_density_rms 0.184
_refine_ls_extinction_coef 0.0334(16)
_refine_ls_extinction_expression Fc^*^=kFc[1+0.001xFc^2^\l^3^/sin(2\q)]^-1/4^
_refine_ls_extinction_method SHELXL
_refine_ls_goodness_of_fit_ref 1.100
_refine_ls_hydrogen_treatment mixed
_refine_ls_matrix_type full
_refine_ls_number_parameters 742
_refine_ls_number_reflns 11803
_refine_ls_number_restraints 0
_refine_ls_restrained_S_all 1.100
_refine_ls_R_factor_all 0.0734
_refine_ls_R_factor_gt 0.0597
_refine_ls_shift/su_max 0.673
_refine_ls_shift/su_mean 0.047
_refine_ls_structure_factor_coef Fsqd
_refine_ls_weighting_details 'calc w=1/[\s^2^(Fo^2^)+(0.1215P)^2^+3.8931P] where P=(Fo^2^+2Fc^2^)/3'
_refine_ls_weighting_scheme calc
_refine_ls_wR_factor_gt 0.1679
_refine_ls_wR_factor_ref 0.1879
_reflns_number_gt 9942
_reflns_number_total 11803
_reflns_threshold_expression >2sigma(I)
_cod_data_source_file om060641o-file001.cif
_cod_data_source_block ic11693
_cod_depositor_comments
;
The following automatic conversions were performed:

'_symmetry_cell_setting' value 'Monoclinic' changed to 'monoclinic'
according to /home/saulius/struct/CIF-dictionaries/cif_core.dic
dictionary named 'cif_core.dic' version 2.4.1 from 2010-06-29.

Automatic conversion script
Id: cif_fix_values 1715 2011-07-08 13:25:40Z adriana 
;
_cod_original_sg_symbol_H-M P2(1)/n
_cod_database_code 4072468

loop_
_symmetry_equiv_pos_as_xyz
'x, y, z'
'-x+1/2, y+1/2, -z+1/2'
'-x, -y, -z'
'x-1/2, -y-1/2, z-1/2'

loop_
_atom_site_label
_atom_site_type_symbol
_atom_site_fract_x
_atom_site_fract_y
_atom_site_fract_z
_atom_site_U_iso_or_equiv
_atom_site_adp_type
_atom_site_occupancy
_atom_site_symmetry_multiplicity
_atom_site_calc_flag
_atom_site_refinement_flags
Ru1 Ru 0.17692(2) 0.33433(3) 0.485599(11) 0.05936(18) Uani 1 1 d .
Ru2 Ru -0.03881(2) 0.48999(2) 0.302300(10) 0.05245(17) Uani 1 1 d .
P1 P 0.18164(9) 0.16750(9) 0.47714(4) 0.0659(3) Uani 1 1 d .
P2 P 0.30433(14) 0.34557(14) 0.52881(6) 0.1050(6) Uani 1 1 d .
P3 P -0.03585(7) 0.39285(7) 0.24491(3) 0.0515(3) Uani 1 1 d .
P4 P 0.03711(7) 0.62078(8) 0.28102(3) 0.0533(3) Uani 1 1 d .
C1 C 0.2310(3) 0.3572(3) 0.43800(14) 0.0608(10) Uani 1 1 d .
C2 C 0.2538(3) 0.3875(4) 0.40180(14) 0.0654(11) Uani 1 1 d .
C3 C 0.2145(3) 0.3379(4) 0.36180(15) 0.0708(12) Uani 1 1 d .
H3A H 0.2587 0.3336 0.3422 0.085 Uiso 1 1 calc R
H3B H 0.1972 0.2726 0.3684 0.085 Uiso 1 1 calc R
C4 C 0.1388(3) 0.3901(3) 0.34239(13) 0.0626(10) Uani 1 1 d .
C5 C 0.0752(3) 0.4292(3) 0.32587(13) 0.0567(9) Uani 1 1 d .
C6 C 0.3095(3) 0.4753(5) 0.39872(17) 0.0781(14) Uani 1 1 d .
C7 C 0.3638(7) 0.4859(9) 0.3695(3) 0.174(5) Uani 1 1 d .
H7A H 0.3659 0.4365 0.3500 0.209 Uiso 1 1 calc R
C8 C 0.4166(10) 0.5629(14) 0.3659(4) 0.221(8) Uani 1 1 d .
H8A H 0.4579 0.5624 0.3465 0.266 Uiso 1 1 calc R
C9 C 0.4090(6) 0.6398(9) 0.3904(5) 0.168(6) Uani 1 1 d .
H9A H 0.4408 0.6958 0.3865 0.202 Uiso 1 1 calc R
C10 C 0.3544(6) 0.6350(6) 0.4208(5) 0.171(5) Uani 1 1 d .
H10A H 0.3500 0.6867 0.4390 0.205 Uiso 1 1 calc R
C11 C 0.3043(5) 0.5513(5) 0.4249(3) 0.128(3) Uani 1 1 d .
H11A H 0.2668 0.5479 0.4460 0.154 Uiso 1 1 calc R
C12 C 0.1083(5) 0.4765(5) 0.4893(3) 0.105(2) Uani 1 1 d .
H12A H 0.1347 0.5392 0.4837 0.126 Uiso 1 1 calc R
C13 C 0.0636(6) 0.4228(10) 0.4604(3) 0.142(4) Uani 1 1 d .
H13A H 0.0498 0.4406 0.4312 0.171 Uiso 1 1 calc R
C14 C 0.0328(5) 0.3453(8) 0.4796(6) 0.159(6) Uani 1 1 d .
H14A H -0.0074 0.2970 0.4665 0.191 Uiso 1 1 calc R
C15 C 0.0594(8) 0.3516(8) 0.5224(5) 0.158(5) Uani 1 1 d .
H15A H 0.0418 0.3097 0.5448 0.189 Uiso 1 1 calc R
C16 C 0.1075(5) 0.4376(7) 0.5267(3) 0.115(2) Uani 1 1 d .
H16A H 0.1322 0.4663 0.5530 0.138 Uiso 1 1 calc R
C17 C 0.2723(4) 0.1230(4) 0.4492(2) 0.0938(17) Uani 1 1 d .
H17A H 0.2734 0.1600 0.4236 0.113 Uiso 1 1 calc R
H17B H 0.3263 0.1364 0.4661 0.113 Uiso 1 1 calc R
C18 C 0.2710(6) 0.0161(5) 0.4379(3) 0.139(3) Uani 1 1 d .
H18A H 0.3216 0.0008 0.4237 0.209 Uiso 1 1 calc R
H18B H 0.2193 0.0020 0.4201 0.209 Uiso 1 1 calc R
H18C H 0.2713 -0.0219 0.4629 0.209 Uiso 1 1 calc R
C19 C 0.1865(5) 0.0896(5) 0.5233(2) 0.111(2) Uani 1 1 d .
H19A H 0.1937 0.0233 0.5143 0.133 Uiso 1 1 calc R
H19B H 0.2383 0.1067 0.5411 0.133 Uiso 1 1 calc R
C20 C 0.1093(6) 0.0931(6) 0.5491(2) 0.126(3) Uani 1 1 d .
H20A H 0.1184 0.0485 0.5719 0.188 Uiso 1 1 calc R
H20B H 0.0574 0.0755 0.5321 0.188 Uiso 1 1 calc R
H20C H 0.1031 0.1574 0.5597 0.188 Uiso 1 1 calc R
C21 C 0.0842(4) 0.1191(5) 0.4480(2) 0.0931(17) Uani 1 1 d .
H21A H 0.0886 0.0491 0.4477 0.112 Uiso 1 1 calc R
H21B H 0.0339 0.1357 0.4627 0.112 Uiso 1 1 calc R
C22 C 0.0677(6) 0.1545(7) 0.4029(2) 0.133(3) Uani 1 1 d .
H22A H 0.0153 0.1253 0.3901 0.199 Uiso 1 1 calc R
H22B H 0.1162 0.1367 0.3876 0.199 Uiso 1 1 calc R
H22C H 0.0613 0.2235 0.4026 0.199 Uiso 1 1 calc R
C29 C -0.0879(4) 0.5396(5) 0.36135(17) 0.0892(17) Uani 1 1 d .
H29A H -0.0533 0.5711 0.3845 0.107 Uiso 1 1 calc R
C30 C -0.1365(4) 0.5869(4) 0.32820(19) 0.0870(16) Uani 1 1 d .
H30A H -0.1409 0.6570 0.3241 0.104 Uiso 1 1 calc R
C31 C -0.1835(3) 0.5154(5) 0.30354(18) 0.0859(17) Uani 1 1 d .
H31A H -0.2254 0.5273 0.2794 0.103 Uiso 1 1 calc R
C32 C -0.1634(4) 0.4257(5) 0.32203(19) 0.0869(16) Uani 1 1 d .
H32A H -0.1885 0.3635 0.3126 0.104 Uiso 1 1 calc R
C33 C -0.1055(4) 0.4398(5) 0.35746(17) 0.0880(16) Uani 1 1 d .
H33A H -0.0842 0.3895 0.3772 0.106 Uiso 1 1 calc R
C34 C -0.0452(3) 0.2620(3) 0.25445(15) 0.0607(10) Uani 1 1 d .
C35 C -0.0439(4) 0.2236(4) 0.29374(17) 0.0802(14) Uani 1 1 d .
H35A H -0.0338 0.2636 0.3169 0.096 Uiso 1 1 calc R
C36 C -0.0578(5) 0.1248(5) 0.2993(2) 0.106(2) Uani 1 1 d .
H36A H -0.0583 0.1000 0.3261 0.127 Uiso 1 1 calc R
C37 C -0.0706(4) 0.0645(4) 0.2659(2) 0.0989(19) Uani 1 1 d .
H37A H -0.0799 -0.0012 0.2699 0.119 Uiso 1 1 calc R
C38 C -0.0699(4) 0.1011(4) 0.2268(2) 0.0867(16) Uani 1 1 d .
H38A H -0.0787 0.0600 0.2039 0.104 Uiso 1 1 calc R
C39 C -0.0561(4) 0.1987(4) 0.22061(17) 0.0777(14) Uani 1 1 d .
H39A H -0.0541 0.2224 0.1937 0.093 Uiso 1 1 calc R
C40 C -0.1346(3) 0.4116(3) 0.20901(14) 0.0620(10) Uani 1 1 d .
C41 C -0.2102(3) 0.3572(4) 0.21342(18) 0.0769(13) Uani 1 1 d .
H41A H -0.2081 0.3071 0.2327 0.092 Uiso 1 1 calc R
C42 C -0.2871(4) 0.3761(6) 0.1900(2) 0.103(2) Uani 1 1 d .
H42A H -0.3367 0.3395 0.1935 0.124 Uiso 1 1 calc R
C43 C -0.2900(5) 0.4488(8) 0.1617(3) 0.119(3) Uani 1 1 d .
H43A H -0.3422 0.4612 0.1458 0.143 Uiso 1 1 calc R
C44 C -0.2191(6) 0.5044(6) 0.1558(2) 0.107(2) Uani 1 1 d .
H44A H -0.2226 0.5536 0.1360 0.129 Uiso 1 1 calc R
C45 C -0.1396(4) 0.4859(4) 0.18042(17) 0.0793(14) Uani 1 1 d .
H45A H -0.0908 0.5241 0.1772 0.095 Uiso 1 1 calc R
C46 C 0.0556(3) 0.3867(3) 0.21172(14) 0.0590(10) Uani 1 1 d .
C47 C 0.0464(4) 0.3864(4) 0.16878(16) 0.0733(12) Uani 1 1 d .
H47A H -0.0087 0.3942 0.1547 0.088 Uiso 1 1 calc R
C48 C 0.1188(5) 0.3747(4) 0.14633(19) 0.0899(17) Uani 1 1 d .
H48A H 0.1125 0.3776 0.1174 0.108 Uiso 1 1 calc R
C49 C 0.2008(5) 0.3585(4) 0.1670(2) 0.099(2) Uani 1 1 d .
H49A H 0.2490 0.3486 0.1520 0.119 Uiso 1 1 calc R
C50 C 0.2099(4) 0.3574(5) 0.2095(2) 0.0924(17) Uani 1 1 d .
H50A H 0.2646 0.3471 0.2235 0.111 Uiso 1 1 calc R
C51 C 0.1381(3) 0.3715(4) 0.23198(17) 0.0736(13) Uani 1 1 d .
H51A H 0.1452 0.3708 0.2609 0.088 Uiso 1 1 calc R
C52 C -0.0215(3) 0.7038(3) 0.24342(14) 0.0637(11) Uani 1 1 d .
C53 C -0.1077(3) 0.6873(4) 0.22993(15) 0.0698(12) Uani 1 1 d .
H53A H -0.1365 0.6352 0.2408 0.084 Uiso 1 1 calc R
C54 C -0.1524(4) 0.7460(4) 0.2008(2) 0.0913(17) Uani 1 1 d .
H54A H -0.2105 0.7328 0.1923 0.110 Uiso 1 1 calc R
C55 C -0.1122(5) 0.8231(5) 0.1846(2) 0.104(2) Uani 1 1 d .
H55A H -0.1421 0.8619 0.1645 0.125 Uiso 1 1 calc R
C56 C -0.0265(5) 0.8429(4) 0.1982(2) 0.107(2) Uani 1 1 d .
H56A H 0.0010 0.8963 0.1877 0.128 Uiso 1 1 calc R
C57 C 0.0195(4) 0.7840(4) 0.22750(19) 0.0836(15) Uani 1 1 d .
H57A H 0.0772 0.7980 0.2364 0.100 Uiso 1 1 calc R
C58 C 0.1416(3) 0.6122(3) 0.25772(15) 0.0617(10) Uani 1 1 d .
C59 C 0.1411(4) 0.6078(4) 0.21432(17) 0.0739(13) Uani 1 1 d .
H59A H 0.0881 0.6071 0.1980 0.089 Uiso 1 1 calc R
C60 C 0.2179(5) 0.6045(5) 0.1954(2) 0.105(2) Uani 1 1 d .
H60A H 0.2168 0.6031 0.1665 0.126 Uiso 1 1 calc R
C61 C 0.2962(5) 0.6034(6) 0.2195(3) 0.120(3) Uani 1 1 d .
H61A H 0.3484 0.6028 0.2069 0.144 Uiso 1 1 calc R
C62 C 0.2973(4) 0.6031(6) 0.2619(3) 0.120(3) Uani 1 1 d .
H62A H 0.3502 0.5983 0.2781 0.144 Uiso 1 1 calc R
C63 C 0.2209(3) 0.6097(4) 0.2809(2) 0.0861(15) Uani 1 1 d .
H63A H 0.2230 0.6125 0.3098 0.103 Uiso 1 1 calc R
C64 C 0.0627(3) 0.7007(3) 0.32663(15) 0.0613(10) Uani 1 1 d .
C65 C 0.0366(3) 0.7966(4) 0.32797(19) 0.0793(14) Uani 1 1 d .
H65A H 0.0088 0.8252 0.3042 0.095 Uiso 1 1 calc R
C66 C 0.0513(4) 0.8508(4) 0.3643(2) 0.0935(18) Uani 1 1 d .
H66A H 0.0318 0.9144 0.3647 0.112 Uiso 1 1 calc R
C67 C 0.0938(4) 0.8120(5) 0.3994(2) 0.0909(17) Uani 1 1 d .
H67A H 0.1047 0.8492 0.4233 0.109 Uiso 1 1 calc R
C68 C 0.1204(4) 0.7160(4) 0.39877(18) 0.0850(15) Uani 1 1 d .
H68A H 0.1488 0.6882 0.4225 0.102 Uiso 1 1 calc R
C69 C 0.1047(4) 0.6621(4) 0.36279(16) 0.0753(13) Uani 1 1 d .
H69A H 0.1228 0.5979 0.3628 0.090 Uiso 1 1 calc R
P5 P 0.70984(12) 0.72432(14) 0.04282(8) 0.1100(6) Uani 1 1 d .
F1 F 0.7855(5) 0.7684(5) 0.0676(4) 0.294(7) Uani 1 1 d .
F2 F 0.6318(4) 0.6753(5) 0.0152(2) 0.170(2) Uani 1 1 d .
F3 F 0.6487(7) 0.7677(13) 0.0684(3) 0.364(9) Uani 1 1 d .
F4 F 0.6900(7) 0.8109(6) 0.0143(4) 0.293(6) Uani 1 1 d .
F5 F 0.7690(6) 0.6841(10) 0.0128(3) 0.284(5) Uani 1 1 d .
F6 F 0.7353(5) 0.6274(5) 0.0630(3) 0.208(3) Uani 1 1 d .
Cl1 Cl 0.0170(3) 0.6449(3) 0.10635(12) 0.2216(18) Uani 1 1 d .
Cl2 Cl -0.0435(4) 0.4853(6) 0.0588(2) 0.316(3) Uani 1 1 d .
C70 C -0.0467(11) 0.5962(17) 0.0626(9) 0.38(2) Uani 1 1 d .
H70A H -0.1069 0.6156 0.0641 0.458 Uiso 1 1 calc R
H70B H -0.0269 0.6243 0.0375 0.458 Uiso 1 1 calc R
C23 C 0.3330(7) 0.4700(8) 0.5414(3) 0.154(4) Uani 1 1 d .
H23A H 0.3503 0.4973 0.5156 0.185 Uiso 1 1 calc R
H23B H 0.2782 0.5011 0.5462 0.185 Uiso 1 1 calc R
C24 C 0.3912(11) 0.5053(11) 0.5713(5) 0.231(7) Uiso 1 1 d .
H24A H 0.3904 0.5747 0.5704 0.346 Uiso 1 1 calc R
H24B H 0.4485 0.4824 0.5668 0.346 Uiso 1 1 calc R
H24C H 0.3760 0.4838 0.5981 0.346 Uiso 1 1 calc R
C25 C 0.3964(9) 0.2929(12) 0.5227(5) 0.215(6) Uiso 1 1 d .
H25A H 0.4370 0.3052 0.5469 0.258 Uiso 1 1 calc R
H25B H 0.3873 0.2236 0.5205 0.258 Uiso 1 1 calc R
C26 C 0.4344(8) 0.3279(8) 0.4850(4) 0.162(4) Uiso 1 1 d .
H26A H 0.4890 0.2957 0.4824 0.243 Uiso 1 1 calc R
H26B H 0.4439 0.3964 0.4871 0.243 Uiso 1 1 calc R
H26C H 0.3950 0.3143 0.4609 0.243 Uiso 1 1 calc R
C27 C 0.2708(12) 0.3030(13) 0.5895(6) 0.229(7) Uiso 1 1 d .
H27A H 0.2496 0.3593 0.6035 0.275 Uiso 1 1 calc R
H27B H 0.2234 0.2566 0.5862 0.275 Uiso 1 1 calc R
C28 C 0.3259(14) 0.2703(17) 0.6098(7) 0.316(11) Uiso 1 1 d .
H28A H 0.3056 0.2520 0.6360 0.475 Uiso 1 1 calc R
H28B H 0.3722 0.3167 0.6144 0.475 Uiso 1 1 calc R
H28C H 0.3471 0.2142 0.5963 0.475 Uiso 1 1 calc R

loop_
_atom_site_aniso_label
_atom_site_aniso_U_11
_atom_site_aniso_U_22
_atom_site_aniso_U_33
_atom_site_aniso_U_23
_atom_site_aniso_U_13
_atom_site_aniso_U_12
Ru1 0.0594(3) 0.0633(3) 0.0566(3) -0.00619(15) 0.01191(17) -0.00352(15)
Ru2 0.0514(2) 0.0569(3) 0.0498(2) -0.00224(13) 0.00843(15) -0.00629(13)
P1 0.0690(7) 0.0621(7) 0.0680(7) 0.0016(5) 0.0137(6) 0.0013(5)
P2 0.1115(13) 0.1151(13) 0.0814(10) 0.0159(9) -0.0318(9) -0.0299(10)
P3 0.0525(6) 0.0493(6) 0.0535(5) -0.0007(4) 0.0087(4) -0.0028(4)
P4 0.0514(6) 0.0502(6) 0.0585(6) -0.0022(4) 0.0065(4) -0.0018(4)
C1 0.057(2) 0.064(3) 0.060(2) -0.002(2) 0.0007(19) 0.002(2)
C2 0.055(2) 0.082(3) 0.060(2) 0.012(2) 0.0078(19) 0.008(2)
C3 0.074(3) 0.081(3) 0.059(3) 0.003(2) 0.011(2) 0.017(2)
C4 0.073(3) 0.061(3) 0.053(2) 0.0016(19) 0.002(2) -0.001(2)
C5 0.063(2) 0.055(2) 0.053(2) 0.0027(18) 0.0078(19) -0.0092(19)
C6 0.066(3) 0.096(4) 0.072(3) 0.027(3) 0.001(2) -0.002(3)
C7 0.141(8) 0.264(13) 0.124(7) -0.023(7) 0.050(6) -0.102(8)
C8 0.197(13) 0.298(19) 0.175(11) 0.040(12) 0.051(9) -0.152(14)
C9 0.094(6) 0.158(9) 0.244(14) 0.122(10) -0.033(8) -0.045(6)
C10 0.095(5) 0.080(5) 0.339(17) 0.036(7) 0.021(8) -0.007(4)
C11 0.094(5) 0.081(4) 0.216(10) 0.024(5) 0.041(5) 0.001(4)
C12 0.099(5) 0.077(4) 0.145(7) -0.004(4) 0.051(5) 0.017(3)
C13 0.104(6) 0.177(10) 0.141(7) -0.032(7) -0.013(5) 0.081(7)
C14 0.056(4) 0.111(7) 0.316(18) -0.085(9) 0.047(7) -0.005(4)
C15 0.164(9) 0.127(7) 0.205(10) 0.056(7) 0.142(9) 0.055(7)
C16 0.127(6) 0.114(6) 0.108(5) -0.034(5) 0.033(4) 0.027(5)
C17 0.091(4) 0.081(4) 0.113(5) -0.013(3) 0.031(3) 0.016(3)
C18 0.146(7) 0.096(5) 0.184(9) -0.035(5) 0.056(7) 0.021(5)
C19 0.142(6) 0.091(4) 0.103(5) 0.031(4) 0.028(4) 0.013(4)
C20 0.164(7) 0.130(6) 0.088(4) 0.032(4) 0.041(5) -0.008(5)
C21 0.096(4) 0.084(4) 0.100(4) -0.015(3) 0.015(3) -0.019(3)
C22 0.128(6) 0.164(8) 0.101(5) -0.027(5) -0.020(5) -0.025(5)
C29 0.087(4) 0.123(5) 0.061(3) -0.024(3) 0.027(3) -0.024(4)
C30 0.086(4) 0.085(4) 0.097(4) -0.015(3) 0.047(3) 0.009(3)
C31 0.054(3) 0.135(5) 0.072(3) -0.005(3) 0.021(2) 0.000(3)
C32 0.068(3) 0.099(4) 0.098(4) -0.013(3) 0.034(3) -0.029(3)
C33 0.084(4) 0.117(5) 0.067(3) 0.014(3) 0.028(3) -0.014(3)
C34 0.055(2) 0.053(2) 0.074(3) 0.000(2) 0.009(2) -0.0054(18)
C35 0.098(4) 0.066(3) 0.074(3) 0.009(2) -0.006(3) -0.023(3)
C36 0.144(6) 0.080(4) 0.091(4) 0.026(3) -0.010(4) -0.034(4)
C37 0.112(5) 0.058(3) 0.127(5) 0.007(3) 0.011(4) -0.020(3)
C38 0.105(4) 0.057(3) 0.102(4) -0.012(3) 0.028(3) -0.009(3)
C39 0.098(4) 0.057(3) 0.083(3) -0.005(2) 0.038(3) -0.007(2)
C40 0.061(2) 0.068(3) 0.057(2) -0.013(2) 0.0062(19) 0.007(2)
C41 0.059(3) 0.087(3) 0.084(3) -0.026(3) 0.005(2) -0.003(2)
C42 0.067(3) 0.130(6) 0.110(5) -0.039(5) -0.008(3) 0.014(4)
C43 0.084(5) 0.162(8) 0.106(5) -0.054(5) -0.029(4) 0.039(5)
C44 0.125(6) 0.123(6) 0.070(4) -0.004(3) -0.010(4) 0.053(5)
C45 0.090(4) 0.080(3) 0.065(3) -0.007(2) -0.006(3) 0.019(3)
C46 0.069(3) 0.047(2) 0.064(2) -0.0016(18) 0.021(2) -0.0002(19)
C47 0.085(3) 0.067(3) 0.071(3) 0.000(2) 0.022(2) 0.000(2)
C48 0.107(5) 0.085(4) 0.084(4) -0.006(3) 0.048(3) -0.006(3)
C49 0.100(5) 0.083(4) 0.123(5) -0.008(4) 0.063(4) 0.005(3)
C50 0.071(3) 0.092(4) 0.119(5) 0.004(4) 0.031(3) 0.015(3)
C51 0.064(3) 0.076(3) 0.083(3) 0.005(3) 0.020(2) 0.011(2)
C52 0.068(3) 0.055(2) 0.068(3) 0.000(2) 0.009(2) 0.011(2)
C53 0.072(3) 0.067(3) 0.071(3) -0.002(2) 0.009(2) 0.016(2)
C54 0.080(3) 0.088(4) 0.104(4) 0.010(3) -0.004(3) 0.027(3)
C55 0.109(5) 0.096(4) 0.108(5) 0.032(4) 0.016(4) 0.046(4)
C56 0.128(6) 0.069(4) 0.129(6) 0.036(3) 0.044(5) 0.027(4)
C57 0.080(3) 0.064(3) 0.109(4) 0.017(3) 0.023(3) 0.008(3)
C58 0.059(2) 0.047(2) 0.082(3) 0.002(2) 0.017(2) -0.0023(18)
C59 0.080(3) 0.065(3) 0.080(3) 0.005(2) 0.026(3) 0.003(2)
C60 0.124(6) 0.086(4) 0.114(5) 0.006(3) 0.064(5) -0.005(4)
C61 0.075(4) 0.125(6) 0.168(8) -0.014(5) 0.058(5) -0.016(4)
C62 0.053(3) 0.150(7) 0.158(7) -0.033(6) 0.019(4) -0.013(4)
C63 0.057(3) 0.100(4) 0.101(4) -0.017(3) 0.004(3) 0.004(3)
C64 0.054(2) 0.055(2) 0.076(3) -0.015(2) 0.010(2) -0.0073(19)
C65 0.072(3) 0.067(3) 0.098(4) -0.018(3) 0.000(3) 0.009(2)
C66 0.090(4) 0.076(3) 0.114(5) -0.033(3) 0.005(4) 0.008(3)
C67 0.076(3) 0.098(4) 0.100(4) -0.039(4) 0.015(3) -0.017(3)
C68 0.090(4) 0.089(4) 0.074(3) -0.016(3) -0.001(3) -0.014(3)
C69 0.088(3) 0.063(3) 0.073(3) -0.008(2) 0.000(3) -0.006(2)
P5 0.0876(11) 0.0802(10) 0.1581(18) 0.0057(11) -0.0133(12) 0.0192(8)
F1 0.185(6) 0.153(5) 0.508(17) -0.091(8) -0.163(9) 0.020(5)
F2 0.130(4) 0.182(5) 0.188(6) -0.016(4) -0.035(4) 0.007(3)
F3 0.227(9) 0.64(2) 0.216(9) -0.211(13) -0.044(7) 0.199(13)
F4 0.288(11) 0.149(6) 0.423(16) 0.106(9) -0.068(11) -0.010(6)
F5 0.163(6) 0.437(17) 0.258(10) -0.009(11) 0.056(7) 0.076(8)
F6 0.231(7) 0.138(4) 0.238(7) 0.057(5) -0.081(6) 0.002(4)
Cl1 0.233(4) 0.278(5) 0.159(3) 0.035(3) 0.045(3) 0.055(3)
Cl2 0.252(6) 0.396(10) 0.281(7) 0.066(6) -0.087(5) -0.030(6)
C70 0.189(14) 0.30(2) 0.61(4) 0.29(3) -0.20(2) -0.097(15)
C23 0.144(7) 0.192(9) 0.124(6) -0.051(6) -0.005(5) -0.076(7)

loop_
_atom_type_symbol
_atom_type_description
_atom_type_scat_dispersion_real
_atom_type_scat_dispersion_imag
_atom_type_scat_source
C C 0.0033 0.0016 'International Tables Vol C Tables 4.2.6.8 and 6.1.1.4'
H H 0.0000 0.0000 'International Tables Vol C Tables 4.2.6.8 and 6.1.1.4'
F F 0.0171 0.0103 'International Tables Vol C Tables 4.2.6.8 and 6.1.1.4'
P P 0.1023 0.0942 'International Tables Vol C Tables 4.2.6.8 and 6.1.1.4'
Cl Cl 0.1484 0.1585 'International Tables Vol C Tables 4.2.6.8 and 6.1.1.4'
Ru Ru -1.2594 0.8363 'International Tables Vol C Tables 4.2.6.8 and 6.1.1.4'

loop_
_geom_angle_atom_site_label_1
_geom_angle_atom_site_label_2
_geom_angle_atom_site_label_3
_geom_angle
C1 Ru1 C14 116.0(5)
C1 Ru1 C13 89.9(3)
C14 Ru1 C13 35.3(4)
C1 Ru1 C12 98.2(3)
C14 Ru1 C12 58.1(3)
C13 Ru1 C12 34.7(3)
C1 Ru1 C15 149.6(4)
C14 Ru1 C15 36.7(4)
C13 Ru1 C15 59.7(4)
C12 Ru1 C15 58.5(3)
C1 Ru1 C16 130.4(3)
C14 Ru1 C16 59.4(4)
C13 Ru1 C16 58.3(3)
C12 Ru1 C16 34.0(3)
C15 Ru1 C16 36.0(4)
C1 Ru1 P2 93.99(15)
C14 Ru1 P2 147.1(5)
C13 Ru1 P2 141.3(3)
C12 Ru1 P2 106.7(3)
C15 Ru1 P2 110.6(5)
C16 Ru1 P2 91.4(2)
C1 Ru1 P1 92.99(15)
C14 Ru1 P1 95.7(3)
C13 Ru1 P1 122.3(4)
C12 Ru1 P1 153.8(2)
C15 Ru1 P1 101.6(3)
C16 Ru1 P1 135.4(3)
P2 Ru1 P1 95.97(6)
C5 Ru2 C29 98.9(2)
C5 Ru2 C30 134.2(2)
C29 Ru2 C30 37.0(2)
C5 Ru2 C33 90.9(2)
C29 Ru2 C33 36.9(2)
C30 Ru2 C33 61.2(2)
C5 Ru2 C32 117.3(2)
C29 Ru2 C32 61.2(2)
C30 Ru2 C32 60.9(2)
C33 Ru2 C32 36.3(2)
C5 Ru2 C31 151.4(2)
C29 Ru2 C31 61.7(2)
C30 Ru2 C31 37.0(2)
C33 Ru2 C31 60.9(2)
C32 Ru2 C31 36.1(2)
C5 Ru2 P3 88.94(12)
C29 Ru2 P3 155.18(16)
C30 Ru2 P3 135.80(18)
C33 Ru2 P3 120.14(18)
C32 Ru2 P3 94.26(15)
C31 Ru2 P3 101.25(16)
C5 Ru2 P4 89.57(12)
C29 Ru2 P4 103.48(17)
C30 Ru2 P4 90.90(16)
C33 Ru2 P4 139.79(18)
C32 Ru2 P4 149.80(18)
C31 Ru2 P4 114.32(18)
P3 Ru2 P4 100.06(4)
C21 P1 C17 104.4(3)
C21 P1 C19 100.1(3)
C17 P1 C19 102.9(3)
C21 P1 Ru1 113.1(2)
C17 P1 Ru1 115.1(2)
C19 P1 Ru1 119.2(3)
C25 P2 C23 104.8(7)
C25 P2 C27 105.7(8)
C23 P2 C27 97.5(6)
C25 P2 Ru1 127.0(6)
C23 P2 Ru1 112.1(4)
C27 P2 Ru1 105.8(5)
C46 P3 C34 97.25(19)
C46 P3 C40 105.7(2)
C34 P3 C40 99.8(2)
C46 P3 Ru2 124.49(15)
C34 P3 Ru2 115.72(15)
C40 P3 Ru2 110.49(14)
C58 P4 C52 99.6(2)
C58 P4 C64 103.3(2)
C52 P4 C64 102.0(2)
C58 P4 Ru2 123.99(14)
C52 P4 Ru2 117.08(16)
C64 P4 Ru2 108.18(15)
C2 C1 Ru1 166.3(4)
C1 C2 C6 121.1(5)
C1 C2 C3 119.1(4)
C6 C2 C3 119.5(4)
C4 C3 C2 112.2(4)
C4 C3 H3A 109.1
C2 C3 H3A 109.1
C4 C3 H3B 109.2
C2 C3 H3B 109.2
H3A C3 H3B 107.9
C5 C4 C3 177.2(5)
C4 C5 Ru2 174.5(4)
C7 C6 C11 115.8(7)
C7 C6 C2 122.6(7)
C11 C6 C2 121.5(5)
C6 C7 C8 124.9(12)
C6 C7 H7A 117.5
C8 C7 H7A 117.5
C9 C8 C7 119.4(13)
C9 C8 H8A 120.3
C7 C8 H8A 120.3
C8 C9 C10 118.9(10)
C8 C9 H9A 120.5
C10 C9 H9A 120.6
C9 C10 C11 119.5(12)
C9 C10 H10A 120.2
C11 C10 H10A 120.3
C6 C11 C10 121.2(9)
C6 C11 H11A 119.5
C10 C11 H11A 119.4
C16 C12 C13 111.3(9)
C16 C12 Ru1 74.6(4)
C13 C12 Ru1 72.0(4)
C16 C12 H12A 124.2
C13 C12 H12A 124.3
Ru1 C12 H12A 124.3
C14 C13 C12 107.8(10)
C14 C13 Ru1 71.9(5)
C12 C13 Ru1 73.3(4)
C14 C13 H13A 125.9
C12 C13 H13A 125.9
Ru1 C13 H13A 125.9
C13 C14 C15 108.5(9)
C13 C14 Ru1 72.8(4)
C15 C14 Ru1 73.5(5)
C13 C14 H14A 125.6
C15 C14 H14A 125.5
Ru1 C14 H14A 125.5
C16 C15 C14 104.8(8)
C16 C15 Ru1 72.7(4)
C14 C15 Ru1 69.8(4)
C16 C15 H15A 127.4
C14 C15 H15A 127.4
Ru1 C15 H15A 127.4
C12 C16 C15 107.6(9)
C12 C16 Ru1 71.4(4)
C15 C16 Ru1 71.4(4)
C12 C16 H16A 126.1
C15 C16 H16A 126.1
Ru1 C16 H16A 126.1
C18 C17 P1 116.6(5)
C18 C17 H17A 108.1
P1 C17 H17A 108.1
C18 C17 H17B 108.1
P1 C17 H17B 108.2
H17A C17 H17B 107.3
C17 C18 H18A 109.5
C17 C18 H18B 109.4
H18A C18 H18B 109.5
C17 C18 H18C 109.4
H18A C18 H18C 109.5
H18B C18 H18C 109.5
C20 C19 P1 116.8(5)
C20 C19 H19A 108.1
P1 C19 H19A 108.1
C20 C19 H19B 108.2
P1 C19 H19B 108.1
H19A C19 H19B 107.3
C19 C20 H20A 109.4
C19 C20 H20B 109.5
H20A C20 H20B 109.5
C19 C20 H20C 109.4
H20A C20 H20C 109.5
H20B C20 H20C 109.5
C22 C21 P1 115.6(5)
C22 C21 H21A 108.4
P1 C21 H21A 108.4
C22 C21 H21B 108.4
P1 C21 H21B 108.4
H21A C21 H21B 107.5
C21 C22 H22A 109.5
C21 C22 H22B 109.5
H22A C22 H22B 109.5
C21 C22 H22C 109.4
H22A C22 H22C 109.5
H22B C22 H22C 109.5
C33 C29 C30 107.5(5)
C33 C29 Ru2 72.4(3)
C30 C29 Ru2 72.0(3)
C33 C29 H29A 126.1
C30 C29 H29A 126.1
Ru2 C29 H29A 126.1
C29 C30 C31 108.1(6)
C29 C30 Ru2 71.0(3)
C31 C30 Ru2 72.5(3)
C29 C30 H30A 125.8
C31 C30 H30A 125.9
Ru2 C30 H30A 125.9
C32 C31 C30 107.2(5)
C32 C31 Ru2 71.8(3)
C30 C31 Ru2 70.5(3)
C32 C31 H31A 126.3
C30 C31 H31A 126.3
Ru2 C31 H31A 126.3
C31 C32 C33 109.0(6)
C31 C32 Ru2 72.0(3)
C33 C32 Ru2 71.3(3)
C31 C32 H32A 125.5
C33 C32 H32A 125.4
Ru2 C32 H32A 125.4
C32 C33 C29 108.2(6)
C32 C33 Ru2 72.4(3)
C29 C33 Ru2 70.7(3)
C32 C33 H33A 125.8
C29 C33 H33A 125.8
Ru2 C33 H33A 125.8
C35 C34 C39 118.0(4)
C35 C34 P3 122.6(4)
C39 C34 P3 119.4(4)
C34 C35 C36 120.5(5)
C34 C35 H35A 119.8
C36 C35 H35A 119.7
C37 C36 C35 120.8(6)
C37 C36 H36A 119.6
C35 C36 H36A 119.6
C36 C37 C38 119.5(5)
C36 C37 H37A 120.3
C38 C37 H37A 120.3
C37 C38 C39 120.6(5)
C37 C38 H38A 119.7
C39 C38 H38A 119.7
C38 C39 C34 120.6(5)
C38 C39 H39A 119.7
C34 C39 H39A 119.7
C45 C40 C41 118.0(5)
C45 C40 P3 121.2(4)
C41 C40 P3 120.4(4)
C42 C41 C40 121.7(7)
C42 C41 H41A 119.2
C40 C41 H41A 119.2
C43 C42 C41 119.1(7)
C43 C42 H42A 120.4
C41 C42 H42A 120.4
C42 C43 C44 122.3(6)
C42 C43 H43A 118.8
C44 C43 H43A 118.9
C43 C44 C45 118.7(7)
C43 C44 H44A 120.7
C45 C44 H44A 120.7
C40 C45 C44 120.1(6)
C40 C45 H45A 119.9
C44 C45 H45A 120.0
C47 C46 C51 118.7(4)
C47 C46 P3 124.5(4)
C51 C46 P3 116.5(3)
C46 C47 C48 120.4(6)
C46 C47 H47A 119.8
C48 C47 H47A 119.8
C49 C48 C47 120.3(6)
C49 C48 H48A 119.9
C47 C48 H48A 119.9
C50 C49 C48 119.4(5)
C50 C49 H49A 120.3
C48 C49 H49A 120.3
C49 C50 C51 120.5(6)
C49 C50 H50A 119.8
C51 C50 H50A 119.8
C50 C51 C46 120.8(5)
C50 C51 H51A 119.6
C46 C51 H51A 119.6
C53 C52 C57 117.9(5)
C53 C52 P4 120.4(4)
C57 C52 P4 121.7(4)
C54 C53 C52 121.8(5)
C54 C53 H53A 119.1
C52 C53 H53A 119.1
C55 C54 C53 120.5(6)
C55 C54 H54A 119.7
C53 C54 H54A 119.8
C54 C55 C56 119.1(6)
C54 C55 H55A 120.5
C56 C55 H55A 120.4
C55 C56 C57 120.9(6)
C55 C56 H56A 119.5
C57 C56 H56A 119.5
C52 C57 C56 119.7(6)
C52 C57 H57A 120.1
C56 C57 H57A 120.1
C63 C58 C59 117.9(5)
C63 C58 P4 123.2(4)
C59 C58 P4 118.9(4)
C60 C59 C58 121.0(6)
C60 C59 H59A 119.5
C58 C59 H59A 119.5
C61 C60 C59 119.6(7)
C61 C60 H60A 120.2
C59 C60 H60A 120.2
C62 C61 C60 119.8(6)
C62 C61 H61A 120.1
C60 C61 H61A 120.1
C61 C62 C63 120.7(7)
C61 C62 H62A 119.7
C63 C62 H62A 119.6
C62 C63 C58 120.9(6)
C62 C63 H63A 119.6
C58 C63 H63A 119.5
C69 C64 C65 117.1(4)
C69 C64 P4 119.1(3)
C65 C64 P4 123.5(4)
C66 C65 C64 121.0(6)
C66 C65 H65A 119.5
C64 C65 H65A 119.5
C67 C66 C65 121.0(6)
C67 C66 H66A 119.5
C65 C66 H66A 119.5
C66 C67 C68 118.9(5)
C66 C67 H67A 120.5
C68 C67 H67A 120.5
C67 C68 C69 119.8(6)
C67 C68 H68A 120.1
C69 C68 H68A 120.1
C68 C69 C64 122.0(5)
C68 C69 H69A 119.0
C64 C69 H69A 119.0
F3 P5 F1 92.4(7)
F3 P5 F5 174.6(7)
F1 P5 F5 90.4(6)
F3 P5 F4 84.9(8)
F1 P5 F4 96.2(6)
F5 P5 F4 90.2(7)
F3 P5 F6 106.2(8)
F1 P5 F6 88.4(4)
F5 P5 F6 78.4(6)
F4 P5 F6 167.8(7)
F3 P5 F2 90.0(5)
F1 P5 F2 177.6(6)
F5 P5 F2 87.2(5)
F4 P5 F2 84.0(5)
F6 P5 F2 91.0(4)
Cl2 C70 Cl1 115.0(9)
Cl2 C70 H70A 108.4
Cl1 C70 H70A 108.4
Cl2 C70 H70B 108.7
Cl1 C70 H70B 108.6
H70A C70 H70B 107.5
C24 C23 P2 129.5(11)
C24 C23 H23A 105.0
P2 C23 H23A 104.9
C24 C23 H23B 104.8
P2 C23 H23B 104.9
H23A C23 H23B 105.8
C23 C24 H24A 109.5
C23 C24 H24B 109.4
H24A C24 H24B 109.5
C23 C24 H24C 109.5
H24A C24 H24C 109.5
H24B C24 H24C 109.5
C26 C25 P2 111.6(11)
C26 C25 H25A 109.3
P2 C25 H25A 109.3
C26 C25 H25B 109.3
P2 C25 H25B 109.3
H25A C25 H25B 107.9
C25 C26 H26A 109.4
C25 C26 H26B 109.5
H26A C26 H26B 109.5
C25 C26 H26C 109.5
H26A C26 H26C 109.5
H26B C26 H26C 109.5
C28 C27 P2 114.4(18)
C28 C27 H27A 109.5
P2 C27 H27A 108.4
C28 C27 H27B 108.3
P2 C27 H27B 108.5
H27A C27 H27B 107.5
C27 C28 H28A 108.7
C27 C28 H28B 109.2
H28A C28 H28B 109.5
C27 C28 H28C 110.4
H28A C28 H28C 109.5
H28B C28 H28C 109.5

loop_
_geom_bond_atom_site_label_1
_geom_bond_atom_site_label_2
_geom_bond_distance
Ru1 C1 1.834(5)
Ru1 C14 2.212(7)
Ru1 C13 2.222(7)
Ru1 C12 2.238(6)
Ru1 C15 2.260(7)
Ru1 C16 2.276(6)
Ru1 P2 2.3067(17)
Ru1 P1 2.3242(13)
Ru2 C5 2.030(5)
Ru2 C29 2.216(5)
Ru2 C30 2.228(5)
Ru2 C33 2.238(5)
Ru2 C32 2.253(5)
Ru2 C31 2.256(5)
Ru2 P3 2.2886(11)
Ru2 P4 2.2895(11)
P1 C21 1.824(6)
P1 C17 1.832(6)
P1 C19 1.832(6)
P2 C25 1.619(14)
P2 C23 1.813(10)
P2 C27 2.146(17)
P3 C46 1.842(4)
P3 C34 1.843(4)
P3 C40 1.845(5)
P4 C58 1.836(4)
P4 C52 1.845(5)
P4 C64 1.853(4)
C1 C2 1.315(6)
C2 C6 1.495(7)
C2 C3 1.535(7)
C3 C4 1.463(7)
C3 H3A 0.9700
C3 H3B 0.9700
C4 C5 1.201(6)
C6 C7 1.319(10)
C6 C11 1.354(10)
C7 C8 1.351(15)
C7 H7A 0.9300
C8 C9 1.336(19)
C8 H8A 0.9300
C9 C10 1.346(17)
C9 H9A 0.9300
C10 C11 1.403(11)
C10 H10A 0.9300
C11 H11A 0.9300
C12 C16 1.322(11)
C12 C13 1.331(12)
C12 H12A 0.9800
C13 C14 1.343(15)
C13 H13A 0.9800
C14 C15 1.407(16)
C14 H14A 0.9800
C15 C16 1.400(15)
C15 H15A 0.9800
C16 H16A 0.9800
C17 C18 1.521(9)
C17 H17A 0.9700
C17 H17B 0.9700
C18 H18A 0.9600
C18 H18B 0.9600
C18 H18C 0.9600
C19 C20 1.508(10)
C19 H19A 0.9700
C19 H19B 0.9700
C20 H20A 0.9600
C20 H20B 0.9600
C20 H20C 0.9600
C21 C22 1.533(10)
C21 H21A 0.9700
C21 H21B 0.9700
C22 H22A 0.9600
C22 H22B 0.9600
C22 H22C 0.9600
C29 C33 1.411(9)
C29 C30 1.409(9)
C29 H29A 0.9800
C30 C31 1.424(8)
C30 H30A 0.9800
C31 C32 1.398(9)
C31 H31A 0.9800
C32 C33 1.397(8)
C32 H32A 0.9800
C33 H33A 0.9800
C34 C35 1.371(7)
C34 C39 1.396(7)
C35 C36 1.395(8)
C35 H35A 0.9300
C36 C37 1.361(9)
C36 H36A 0.9300
C37 C38 1.360(9)
C37 H37A 0.9300
C38 C39 1.383(7)
C38 H38A 0.9300
C39 H39A 0.9300
C40 C45 1.377(7)
C40 C41 1.402(7)
C41 C42 1.370(8)
C41 H41A 0.9300
C42 C43 1.355(12)
C42 H42A 0.9300
C43 C44 1.361(11)
C43 H43A 0.9300
C44 C45 1.422(9)
C44 H44A 0.9300
C45 H45A 0.9300
C46 C47 1.378(7)
C46 C51 1.391(7)
C47 C48 1.390(7)
C47 H47A 0.9300
C48 C49 1.390(10)
C48 H48A 0.9300
C49 C50 1.365(10)
C49 H49A 0.9300
C50 C51 1.385(7)
C50 H50A 0.9300
C51 H51A 0.9300
C52 C53 1.377(7)
C52 C57 1.395(7)
C53 C54 1.377(7)
C53 H53A 0.9300
C54 C55 1.360(9)
C54 H54A 0.9300
C55 C56 1.380(11)
C55 H55A 0.9300
C56 C57 1.391(9)
C56 H56A 0.9300
C57 H57A 0.9300
C58 C63 1.373(7)
C58 C59 1.399(7)
C59 C60 1.377(8)
C59 H59A 0.9300
C60 C61 1.375(11)
C60 H60A 0.9300
C61 C62 1.366(11)
C61 H61A 0.9300
C62 C63 1.373(8)
C62 H62A 0.9300
C63 H63A 0.9300
C64 C69 1.388(7)
C64 C65 1.388(7)
C65 C66 1.391(8)
C65 H65A 0.9300
C66 C67 1.365(9)
C66 H66A 0.9300
C67 C68 1.389(9)
C67 H67A 0.9300
C68 C69 1.382(7)
C68 H68A 0.9300
C69 H69A 0.9300
P5 F3 1.435(8)
P5 F1 1.483(7)
P5 F5 1.491(9)
P5 F4 1.523(8)
P5 F6 1.525(6)
P5 F2 1.582(6)
Cl1 C70 1.78(2)
Cl2 C70 1.54(2)
C70 H70A 0.9700
C70 H70B 0.9700
C23 C24 1.347(16)
C23 H23A 0.9700
C23 H23B 0.9700
C24 H24A 0.9600
C24 H24B 0.9600
C24 H24C 0.9600
C25 C26 1.474(16)
C25 H25A 0.9700
C25 H25B 0.9700
C26 H26A 0.9600
C26 H26B 0.9600
C26 H26C 0.9600
C27 C28 1.12(2)
C27 H27A 0.9700
C27 H27B 0.9700
C28 H28A 0.9600
C28 H28B 0.9600
C28 H28C 0.9600
